data_4062725
_journal_name_full Organometallics
_journal_paper_doi 10.1021/om049580p
_journal_year 2004
_chemical_formula_sum 'C43 H43 I N5 O0.5 Pd'
_chemical_formula_weight 871.12
_space_group_IT_number 14
_symmetry_cell_setting monoclinic
_symmetry_space_group_name_Hall '-P 2yn'
_symmetry_space_group_name_H-M 'P 1 21/n 1'
_cell_angle_alpha 90.00
_cell_angle_beta 99.538(3)
_cell_angle_gamma 90.00
_cell_formula_units_Z 4
_cell_length_a 11.6858(11)
_cell_length_b 12.4756(12)
_cell_length_c 27.123(2)
_cell_measurement_temperature 133(2)
_cell_volume 3899.5(6)
_diffrn_ambient_temperature 133(2)
_exptl_crystal_density_diffrn 1.484
_cod_depositor_comments
;
The following automatic conversions were performed:
'_geom_bond_publ_flag' value 'Y' changed to 'y' according to
'/home/saulius/struct/CIF-dictionaries/cif_core.dic' dictionary named
'cif_core.dic' version 2.4.1 from 2010-06-29 (53 times).

Automatic conversion script
Id: cif_fix_enum 1527 2010-12-29 10:47:43Z saulius 
;
_cod_original_sg_symbol_H-M 'P 21/n'
_cod_original_formula_sum 'C43 H43 I N5 O0.50 Pd'
_cod_database_code 4062725

loop_
_symmetry_equiv_pos_as_xyz
'x, y, z'
'-x+1/2, y+1/2, -z+1/2'
'-x, -y, -z'
'x-1/2, -y-1/2, z-1/2'

loop_
_atom_site_label
_atom_site_type_symbol
_atom_site_fract_x
_atom_site_fract_y
_atom_site_fract_z
_atom_site_U_iso_or_equiv
_atom_site_adp_type
_atom_site_occupancy
_atom_site_symmetry_multiplicity
_atom_site_calc_flag
_atom_site_refinement_flags
_atom_site_disorder_assembly
_atom_site_disorder_group
I I 0.65005(3) 0.17943(4) 0.009324(13) 0.05907(15) Uani 1 1 d . . .
Pd Pd 0.58742(3) 0.11302(3) 0.092573(12) 0.02632(9) Uani 1 1 d . . .
N1 N 0.4566(3) -0.0320(3) 0.23947(14) 0.0298(8) Uani 1 1 d U . .
C2 C 0.4750(4) 0.0732(4) 0.23660(16) 0.0288(9) Uani 1 1 d U . .
N3 N 0.5164(3) 0.1137(3) 0.19257(13) 0.0251(7) Uani 1 1 d U . .
C4 C 0.5340(3) 0.0521(4) 0.15444(16) 0.0263(8) Uani 1 1 d U . .
C4A C 0.5127(4) -0.0582(3) 0.15767(16) 0.0259(8) Uani 1 1 d U . .
C5 C 0.5292(5) -0.1333(4) 0.11974(19) 0.0367(11) Uani 1 1 d U . .
H5 H 0.5540 -0.1085 0.0901 0.044 Uiso 1 1 calc R . .
C6 C 0.5100(5) -0.2387(4) 0.1253(2) 0.0393(11) Uani 1 1 d U . .
H6 H 0.5226 -0.2878 0.0999 0.047 Uiso 1 1 calc R . .
C7 C 0.4718(4) -0.2759(4) 0.16826(19) 0.0351(10) Uani 1 1 d U . .
H7 H 0.4582 -0.3505 0.1716 0.042 Uiso 1 1 calc R . .
C8 C 0.4534(4) -0.2090(4) 0.20528(17) 0.0319(10) Uani 1 1 d U . .
H8 H 0.4264 -0.2368 0.2339 0.038 Uiso 1 1 calc R . .
C8A C 0.4746(4) -0.0953(4) 0.20175(16) 0.0263(9) Uani 1 1 d U . .
C11 C 0.5506(4) 0.2272(4) 0.19223(16) 0.0278(9) Uani 1 1 d U . .
C12 C 0.4724(4) 0.3042(4) 0.17011(18) 0.0347(10) Uani 1 1 d U . .
C13 C 0.5125(5) 0.4080(4) 0.1674(2) 0.0496(14) Uani 1 1 d U . .
H13 H 0.4613 0.4624 0.1524 0.060 Uiso 1 1 calc R . .
C14 C 0.6262(6) 0.4334(5) 0.1862(3) 0.0596(17) Uani 1 1 d U . .
H14 H 0.6534 0.5042 0.1826 0.071 Uiso 1 1 calc R . .
C15 C 0.7001(5) 0.3584(4) 0.2100(2) 0.0487(14) Uani 1 1 d U . .
H15 H 0.7772 0.3786 0.2238 0.058 Uiso 1 1 calc R . .
C16 C 0.6649(4) 0.2523(4) 0.21451(18) 0.0371(11) Uani 1 1 d U . .
C17 C 0.3466(4) 0.2799(4) 0.1516(2) 0.0395(11) Uani 1 1 d U . .
H17A H 0.2985 0.3187 0.1720 0.047 Uiso 1 1 calc R . .
H17B H 0.3332 0.2027 0.1541 0.047 Uiso 1 1 calc R . .
H17C H 0.3262 0.3025 0.1166 0.047 Uiso 1 1 calc R . .
C18 C 0.7422(5) 0.1708(5) 0.2439(2) 0.0424(12) Uani 1 1 d U . .
H18A H 0.8230 0.1951 0.2479 0.051 Uiso 1 1 calc R . .
H18B H 0.7345 0.1021 0.2261 0.051 Uiso 1 1 calc R . .
H18C H 0.7198 0.1618 0.2769 0.051 Uiso 1 1 calc R . .
N20 N 0.8449(3) 0.0783(3) 0.14181(14) 0.0304(8) Uani 1 1 d U . .
C20 C 0.7512(4) 0.0937(4) 0.12347(16) 0.0292(9) Uani 1 1 d U . .
C21 C 0.9534(4) 0.0511(4) 0.16939(15) 0.0278(9) Uani 1 1 d U . .
C22 C 0.9683(4) -0.0566(4) 0.18422(17) 0.0316(9) Uani 1 1 d U . .
C23 C 1.0730(4) -0.0813(4) 0.21464(18) 0.0358(10) Uani 1 1 d U . .
H23 H 1.0863 -0.1525 0.2267 0.043 Uiso 1 1 calc R . .
C24 C 1.1582(4) -0.0045(4) 0.22767(18) 0.0355(10) Uani 1 1 d U . .
H24 H 1.2293 -0.0235 0.2482 0.043 Uiso 1 1 calc R . .
C25 C 1.1398(4) 0.1006(4) 0.21079(17) 0.0317(9) Uani 1 1 d U . .
H25 H 1.1986 0.1529 0.2199 0.038 Uiso 1 1 calc R . .
C26 C 1.0366(4) 0.1298(4) 0.18076(16) 0.0291(9) Uani 1 1 d U . .
C27 C 0.8761(5) -0.1384(4) 0.1682(2) 0.0441(13) Uani 1 1 d U . .
H27A H 0.8628 -0.1446 0.1317 0.053 Uiso 1 1 calc R . .
H27B H 0.8040 -0.1164 0.1793 0.053 Uiso 1 1 calc R . .
H27C H 0.9010 -0.2079 0.1831 0.053 Uiso 1 1 calc R . .
C28 C 1.0158(5) 0.2424(4) 0.1610(2) 0.0403(11) Uani 1 1 d U . .
H28A H 1.0046 0.2413 0.1244 0.048 Uiso 1 1 calc R . .
H28B H 1.0829 0.2873 0.1739 0.048 Uiso 1 1 calc R . .
H28C H 0.9463 0.2717 0.1720 0.048 Uiso 1 1 calc R . .
N30 N 0.3289(3) 0.1310(3) 0.04299(15) 0.0338(9) Uani 1 1 d U . .
C30 C 0.4246(4) 0.1237(4) 0.06076(16) 0.0310(10) Uani 1 1 d U . .
C31 C 0.2104(4) 0.1464(4) 0.02524(19) 0.0368(11) Uani 1 1 d U . .
C32 C 0.1793(4) 0.2208(5) -0.0137(2) 0.0434(12) Uani 1 1 d U . .
C33 C 0.0612(5) 0.2375(6) -0.0283(3) 0.0598(16) Uani 1 1 d U . .
H33 H 0.0352 0.2861 -0.0548 0.072 Uiso 1 1 calc R . .
C34 C -0.0187(5) 0.1852(6) -0.0053(3) 0.0644(17) Uani 1 1 d U . .
H34 H -0.0988 0.2005 -0.0153 0.077 Uiso 1 1 calc R . .
C35 C 0.0144(5) 0.1113(6) 0.0319(3) 0.0567(15) Uani 1 1 d U . .
H35 H -0.0428 0.0752 0.0468 0.068 Uiso 1 1 calc R . .
C36 C 0.1324(5) 0.0889(5) 0.0479(2) 0.0449(12) Uani 1 1 d U . .
C37 C 0.2680(5) 0.2769(5) -0.0373(2) 0.0542(14) Uani 1 1 d U . .
H37A H 0.2299 0.3163 -0.0667 0.065 Uiso 1 1 calc R . .
H37B H 0.3219 0.2243 -0.0474 0.065 Uiso 1 1 calc R . .
H37C H 0.3109 0.3272 -0.0133 0.065 Uiso 1 1 calc R . .
C38 C 0.1740(5) 0.0049(5) 0.0874(2) 0.0546(15) Uani 1 1 d U . .
H38A H 0.2242 -0.0467 0.0741 0.066 Uiso 1 1 calc R . .
H38B H 0.1070 -0.0326 0.0967 0.066 Uiso 1 1 calc R . .
H38C H 0.2177 0.0399 0.1170 0.066 Uiso 1 1 calc R . .
N40 N 0.4586(4) 0.1467(3) 0.26889(14) 0.0336(9) Uani 1 1 d U . .
C41 C 0.4303(5) 0.1123(4) 0.31544(17) 0.0368(10) Uani 1 1 d U . .
C42 C 0.3402(5) 0.1636(5) 0.33386(19) 0.0440(12) Uani 1 1 d U . .
H42 H 0.2979 0.2189 0.3148 0.053 Uiso 1 1 calc R . .
C43 C 0.3116(5) 0.1347(6) 0.3796(2) 0.0552(15) Uani 1 1 d U . .
H43 H 0.2497 0.1710 0.3912 0.066 Uiso 1 1 calc R . .
C44 C 0.3697(6) 0.0551(5) 0.4088(2) 0.0555(15) Uani 1 1 d U . .
C45 C 0.4628(7) 0.0061(5) 0.3912(2) 0.0595(16) Uani 1 1 d U . .
H45 H 0.5062 -0.0477 0.4109 0.071 Uiso 1 1 calc R . .
C46 C 0.4932(6) 0.0344(4) 0.34545(19) 0.0491(14) Uani 1 1 d U . .
H46 H 0.5574 0.0005 0.3345 0.059 Uiso 1 1 calc R . .
C47 C 0.3356(8) 0.0230(7) 0.4586(2) 0.086(3) Uani 1 1 d U . .
H47A H 0.3899 0.0552 0.4860 0.129 Uiso 1 1 calc R . .
H47B H 0.3382 -0.0552 0.4619 0.129 Uiso 1 1 calc R . .
H47C H 0.2568 0.0484 0.4600 0.129 Uiso 1 1 calc R . .
C96 C 0.524(2) 0.4609(19) 0.0479(7) 0.133(8) Uiso 0.50 1 d PDU A -1
H96A H 0.6051 0.4419 0.0609 0.160 Uiso 0.50 1 calc PR A -1
H96B H 0.4739 0.3998 0.0518 0.160 Uiso 0.50 1 calc PR A -1
H96C H 0.5013 0.5224 0.0665 0.160 Uiso 0.50 1 calc PR A -1
C97 C 0.5126(17) 0.490(2) -0.0088(7) 0.097(6) Uiso 0.50 1 d PDU A -1
H97A H 0.5605 0.5536 -0.0141 0.117 Uiso 0.50 1 calc PR A -1
H97B H 0.5339 0.4295 -0.0289 0.117 Uiso 0.50 1 calc PR A -1
O99 O 0.3900(11) 0.5143(10) -0.0203(5) 0.116(4) Uiso 0.50 1 d PDU A -1
C98 C 0.3702(15) 0.5511(16) -0.0711(7) 0.098(6) Uiso 0.50 1 d PDU A -1
H98A H 0.3938 0.4961 -0.0937 0.118 Uiso 0.50 1 calc PR A -1
H98B H 0.4138 0.6179 -0.0745 0.118 Uiso 0.50 1 calc PR A -1
C99 C 0.2397(16) 0.5708(16) -0.0826(7) 0.104(6) Uiso 0.50 1 d PDU A -1
H99A H 0.2190 0.5997 -0.1165 0.125 Uiso 0.50 1 calc PR A -1
H99B H 0.2177 0.6223 -0.0585 0.125 Uiso 0.50 1 calc PR A -1
H99C H 0.1984 0.5032 -0.0801 0.125 Uiso 0.50 1 calc PR A -1

loop_
_atom_site_aniso_label
_atom_site_aniso_U_11
_atom_site_aniso_U_22
_atom_site_aniso_U_33
_atom_site_aniso_U_23
_atom_site_aniso_U_13
_atom_site_aniso_U_12
I 0.0399(2) 0.1064(4) 0.03253(19) 0.0170(2) 0.01092(14) 0.0057(2)
Pd 0.02290(15) 0.03235(18) 0.02263(16) 0.00034(14) 0.00066(11) 0.00030(14)
N1 0.0325(19) 0.0303(19) 0.0263(18) -0.0013(15) 0.0038(15) -0.0024(16)
C2 0.027(2) 0.030(2) 0.027(2) 0.0017(17) 0.0001(17) 0.0006(18)
N3 0.0250(17) 0.0222(16) 0.0277(17) 0.0007(15) 0.0033(14) 0.0000(15)
C4 0.0202(19) 0.029(2) 0.028(2) -0.0013(17) -0.0014(16) -0.0005(17)
C4A 0.024(2) 0.025(2) 0.028(2) 0.0004(17) 0.0008(16) 0.0004(17)
C5 0.048(3) 0.030(2) 0.033(2) -0.0057(19) 0.010(2) -0.003(2)
C6 0.047(3) 0.029(2) 0.042(3) -0.009(2) 0.006(2) -0.003(2)
C7 0.038(2) 0.023(2) 0.042(3) -0.0019(19) -0.001(2) -0.0024(19)
C8 0.037(2) 0.027(2) 0.030(2) 0.0036(18) 0.0013(18) -0.0024(19)
C8A 0.0223(19) 0.028(2) 0.026(2) 0.0010(16) -0.0025(15) 0.0006(17)
C11 0.029(2) 0.023(2) 0.030(2) -0.0038(17) 0.0024(17) -0.0049(17)
C12 0.040(2) 0.026(2) 0.035(2) -0.0032(19) -0.001(2) 0.0034(19)
C13 0.052(3) 0.030(3) 0.061(4) 0.006(2) -0.006(3) 0.001(2)
C14 0.064(4) 0.032(3) 0.075(4) 0.000(3) -0.008(3) -0.016(3)
C15 0.043(3) 0.040(3) 0.058(3) -0.011(2) -0.006(2) -0.017(2)
C16 0.038(2) 0.036(3) 0.035(2) -0.007(2) 0.000(2) -0.005(2)
C17 0.039(3) 0.033(3) 0.044(3) 0.001(2) -0.004(2) 0.004(2)
C18 0.037(3) 0.050(3) 0.037(3) -0.004(2) -0.002(2) 0.001(2)
N20 0.0289(19) 0.034(2) 0.0275(18) 0.0020(16) 0.0030(15) 0.0010(16)
C20 0.029(2) 0.031(2) 0.028(2) 0.0029(18) 0.0046(17) 0.0013(18)
C21 0.026(2) 0.035(2) 0.0225(19) -0.0002(17) 0.0024(16) 0.0034(17)
C22 0.030(2) 0.035(2) 0.029(2) 0.0042(19) 0.0034(17) 0.0005(19)
C23 0.036(2) 0.035(2) 0.035(2) 0.008(2) 0.0017(19) 0.0094(19)
C24 0.029(2) 0.044(3) 0.032(2) 0.002(2) 0.0002(18) 0.006(2)
C25 0.027(2) 0.038(2) 0.030(2) -0.0013(19) 0.0022(17) 0.0011(19)
C26 0.029(2) 0.032(2) 0.027(2) -0.0009(18) 0.0056(17) 0.0012(18)
C27 0.040(3) 0.043(3) 0.046(3) 0.012(2) -0.003(2) -0.008(2)
C28 0.045(3) 0.034(3) 0.040(3) -0.001(2) 0.001(2) 0.002(2)
N30 0.0261(18) 0.044(2) 0.031(2) -0.0053(17) 0.0019(15) -0.0021(17)
C30 0.030(2) 0.037(3) 0.027(2) -0.0008(19) 0.0050(17) -0.004(2)
C31 0.022(2) 0.048(3) 0.039(3) -0.018(2) 0.0013(18) 0.0005(19)
C32 0.033(2) 0.048(3) 0.045(3) -0.012(2) -0.005(2) 0.006(2)
C33 0.037(3) 0.065(4) 0.070(4) -0.017(3) -0.010(3) 0.013(3)
C34 0.032(3) 0.072(4) 0.085(5) -0.032(3) -0.003(3) 0.007(3)
C35 0.031(2) 0.069(4) 0.073(4) -0.037(3) 0.019(3) -0.012(3)
C36 0.036(2) 0.058(3) 0.042(3) -0.022(2) 0.011(2) -0.010(2)
C37 0.050(3) 0.056(4) 0.053(3) 0.002(3) -0.001(3) -0.001(3)
C38 0.055(3) 0.067(4) 0.046(3) -0.021(3) 0.023(3) -0.022(3)
N40 0.043(2) 0.032(2) 0.0276(19) -0.0029(16) 0.0087(17) 0.0025(17)
C41 0.048(3) 0.036(3) 0.027(2) -0.005(2) 0.0078(19) -0.009(2)
C42 0.037(3) 0.062(4) 0.033(2) -0.006(2) 0.004(2) -0.004(2)
C43 0.042(3) 0.089(5) 0.036(3) -0.013(3) 0.009(2) -0.013(3)
C44 0.076(4) 0.060(4) 0.031(3) -0.010(2) 0.011(3) -0.029(3)
C45 0.108(5) 0.037(3) 0.033(3) -0.002(2) 0.012(3) -0.003(3)
C46 0.081(4) 0.036(3) 0.031(2) -0.003(2) 0.013(3) 0.006(3)
C47 0.117(7) 0.103(6) 0.043(3) -0.004(4) 0.028(4) -0.051(5)

loop_
_geom_bond_atom_site_label_1
_geom_bond_atom_site_label_2
_geom_bond_distance
_geom_bond_site_symmetry_2
_geom_bond_publ_flag
I Pd 2.6207(5) . y
Pd C30 1.959(4) . y
Pd C20 1.973(4) . y
Pd C4 2.032(4) . y
N1 C2 1.335(6) . y
N1 C8A 1.336(6) . y
C2 N40 1.304(6) . y
C2 N3 1.451(6) . y
N3 C4 1.332(6) . y
N3 C11 1.472(6) . y
C4 C4A 1.404(6) . y
C4A C8A 1.421(6) . y
C4A C5 1.428(6) . y
C5 C6 1.347(7) . y
C6 C7 1.396(7) . y
C7 C8 1.350(7) . y
C8 C8A 1.445(6) . y
C11 C12 1.391(6) . y
C11 C16 1.407(6) . y
C12 C13 1.384(7) . y
C12 C17 1.504(7) . y
C13 C14 1.379(8) . y
C14 C15 1.361(9) . y
C15 C16 1.397(7) . y
C16 C18 1.500(7) . y
N20 C20 1.142(6) . y
N20 C21 1.402(5) . y
C21 C26 1.380(6) . y
C21 C22 1.405(7) . y
C22 C23 1.392(6) . y
C22 C27 1.495(7) . y
C23 C24 1.385(7) . y
C24 C25 1.394(7) . y
C25 C26 1.388(6) . y
C26 C28 1.508(7) . y
N30 C30 1.146(6) . y
N30 C31 1.402(6) . y
C31 C36 1.383(8) . y
C31 C32 1.408(8) . y
C32 C33 1.387(7) . y
C32 C37 1.481(8) . y
C33 C34 1.372(10) . y
C34 C35 1.374(10) . y
C35 C36 1.404(8) . y
C36 C38 1.519(9) . y
N40 C41 1.423(6) . y
C41 C42 1.394(7) . y
C41 C46 1.395(8) . y
C42 C43 1.384(8) . y
C43 C44 1.377(10) . y
C44 C45 1.400(10) . y
C44 C47 1.525(8) . y
C45 C46 1.391(8) . y
C96 C97 1.57(2) . ?
C97 O99 1.446(19) . ?
O99 C98 1.433(18) . ?
C98 C99 1.53(2) . ?
